data_2226658
loop_
_publ_author_name
'Hou, Xuehui'
'Zhao, Likui'

_publ_section_title
;
 2-Hydroxy-<i>N</i>,<i>N</i>'-diisopropylpropane-1,3-diaminium
 dichloride
;
_journal_coeditor_code RZ2467
_journal_issue 7
_journal_name_full 'Acta Crystallographica Section E'
_journal_page_first o1766
_journal_paper_doi 10.1107/S1600536810023585
_journal_volume 66
_journal_year 2010
_chemical_formula_iupac 'C9 H24 N2 O 2+, 2Cl -'
_chemical_formula_moiety 'C9 H24 N2 O 2+ , 2(Cl -)'
_chemical_formula_sum 'C9 H24 Cl2 N2 O'
_chemical_formula_weight 247.20
_chemical_name_systematic
;
2-Hydroxy-<i>N</i>,</i>N</i>'-diisopropylpropane-1,3-diaminium dichloride
;
_space_group_IT_number 2
_symmetry_cell_setting triclinic
_symmetry_space_group_name_Hall '-P 1'
_symmetry_space_group_name_H-M 'P -1'
_atom_sites_solution_hydrogens geom
_atom_sites_solution_primary direct
_atom_sites_solution_secondary difmap
_audit_creation_method SHELXL-97
_cell_angle_alpha 86.1980(10)
_cell_angle_beta 88.052(2)
_cell_angle_gamma 83.3080(10)
_cell_formula_units_Z 2
_cell_length_a 6.2400(10)
_cell_length_b 10.0081(14)
_cell_length_c 11.3519(16)
_cell_measurement_reflns_used 2066
_cell_measurement_temperature 298(2)
_cell_measurement_theta_max 27.596
_cell_measurement_theta_min 2.644
_cell_volume 702.31(18)
_computing_cell_refinement 'SAINT (Siemens, 1996)'
_computing_data_collection 'SMART (Siemens, 1996)'
_computing_data_reduction 'SAINT (Siemens, 1996)'
_computing_molecular_graphics 'SHELXTL  (Sheldrick, 2008)'
_computing_publication_material 'SHELXTL (Sheldrick, 2008)'
_computing_structure_refinement 'SHELXL97 (Sheldrick, 2008)'
_computing_structure_solution 'SHELXS97 (Sheldrick, 2008)'
_diffrn_ambient_temperature 298(2)
_diffrn_measured_fraction_theta_full 0.984
_diffrn_measured_fraction_theta_max 0.984
_diffrn_measurement_device_type 'Siemens SMART CCD area-detector'
_diffrn_measurement_method 'phi and omega scans'
_diffrn_radiation_monochromator graphite
_diffrn_radiation_source 'fine-focus sealed tube'
_diffrn_radiation_type MoK\a
_diffrn_radiation_wavelength 0.71073
_diffrn_reflns_av_R_equivalents 0.0164
_diffrn_reflns_av_sigmaI/netI 0.0304
_diffrn_reflns_limit_h_max 5
_diffrn_reflns_limit_h_min -7
_diffrn_reflns_limit_k_max 11
_diffrn_reflns_limit_k_min -11
_diffrn_reflns_limit_l_max 10
_diffrn_reflns_limit_l_min -13
_diffrn_reflns_number 3684
_diffrn_reflns_theta_full 25.02
_diffrn_reflns_theta_max 25.02
_diffrn_reflns_theta_min 1.80
_exptl_absorpt_coefficient_mu 0.440
_exptl_absorpt_correction_T_max 0.8298
_exptl_absorpt_correction_T_min 0.8099
_exptl_absorpt_correction_type multi-scan
_exptl_absorpt_process_details '(SADABS; Sheldrick, 1996)'
_exptl_crystal_colour colourless
_exptl_crystal_density_diffrn 1.169
_exptl_crystal_density_method 'not measured'
_exptl_crystal_description block
_exptl_crystal_F_000 268
_exptl_crystal_size_max 0.50
_exptl_crystal_size_mid 0.45
_exptl_crystal_size_min 0.44
_refine_diff_density_max 0.245
_refine_diff_density_min -0.234
_refine_ls_extinction_method none
_refine_ls_goodness_of_fit_ref 1.030
_refine_ls_hydrogen_treatment constr
_refine_ls_matrix_type full
_refine_ls_number_parameters 131
_refine_ls_number_reflns 2448
_refine_ls_number_restraints 0
_refine_ls_restrained_S_all 1.030
_refine_ls_R_factor_all 0.0446
_refine_ls_R_factor_gt 0.0342
_refine_ls_shift/su_max 0.000
_refine_ls_shift/su_mean 0.000
_refine_ls_structure_factor_coef Fsqd
_refine_ls_weighting_details 'calc w=1/[\s^2^(Fo^2^)+(0.0480P)^2^+0.1942P] where P=(Fo^2^+2Fc^2^)/3'
_refine_ls_weighting_scheme calc
_refine_ls_wR_factor_gt 0.0874
_refine_ls_wR_factor_ref 0.0961
_reflns_number_gt 1999
_reflns_number_total 2448
_reflns_threshold_expression >2sigma(I)
_cod_data_source_file rz2467.cif
_cod_data_source_block I
_cod_database_code 2226658
_cod_database_fobs_code 2226658

loop_
_symmetry_equiv_pos_as_xyz
'x, y, z'
'-x, -y, -z'

loop_
_atom_site_type_symbol
_atom_site_label
_atom_site_fract_x
_atom_site_fract_y
_atom_site_fract_z
_atom_site_U_iso_or_equiv
_atom_site_adp_type
_atom_site_calc_flag
_atom_site_refinement_flags
_atom_site_occupancy
_atom_site_disorder_assembly
_atom_site_disorder_group
Cl Cl1 0.19859(8) 0.04318(5) 0.75891(4) 0.04461(17) Uani d . 1 . .
Cl Cl2 0.73770(9) 0.43851(5) 0.17643(6) 0.0585(2) Uani d . 1 . .
N N1 0.0878(2) 0.20330(14) 0.24284(12) 0.0307(3) Uani d . 1 . .
H H1A 0.0376 0.1276 0.2223 0.037 Uiso calc R 1 . .
H H1B -0.0074 0.2733 0.2183 0.037 Uiso calc R 1 . .
N N2 0.4576(2) 0.26100(14) -0.14466(12) 0.0302(3) Uani d . 1 . .
H H2A 0.3877 0.3447 -0.1542 0.036 Uiso calc R 1 . .
H H2B 0.3742 0.2041 -0.1738 0.036 Uiso calc R 1 . .
O O1 0.1777(3) 0.09416(15) 0.02964(12) 0.0524(4) Uani d . 1 . .
H H1 0.1697 0.0850 -0.0413 0.079 Uiso calc R 1 . .
C C1 0.2960(3) 0.21572(19) 0.17837(16) 0.0345(4) Uani d . 1 . .
H H1C 0.4012 0.1409 0.2033 0.041 Uiso calc R 1 . .
H H1D 0.3503 0.2987 0.1968 0.041 Uiso calc R 1 . .
C C2 0.2656(3) 0.21601(17) 0.04656(15) 0.0316(4) Uani d . 1 . .
H H2 0.1629 0.2932 0.0209 0.038 Uiso calc R 1 . .
C C3 0.4813(3) 0.22602(19) -0.01638(16) 0.0355(4) Uani d . 1 . .
H H3A 0.5534 0.2942 0.0182 0.043 Uiso calc R 1 . .
H H3B 0.5710 0.1405 -0.0051 0.043 Uiso calc R 1 . .
C C4 0.0935(3) 0.1991(2) 0.37596(16) 0.0394(5) Uani d . 1 . .
H H4 -0.0526 0.1880 0.4065 0.047 Uiso calc R 1 . .
C C5 0.2409(4) 0.0782(2) 0.4228(2) 0.0577(6) Uani d . 1 . .
H H5A 0.2060 -0.0012 0.3880 0.087 Uiso calc R 1 . .
H H5B 0.2223 0.0675 0.5071 0.087 Uiso calc R 1 . .
H H5C 0.3881 0.0913 0.4031 0.087 Uiso calc R 1 . .
C C6 0.1505(5) 0.3315(2) 0.4160(2) 0.0646(7) Uani d . 1 . .
H H6A 0.2959 0.3434 0.3908 0.097 Uiso calc R 1 . .
H H6B 0.1385 0.3309 0.5006 0.097 Uiso calc R 1 . .
H H6C 0.0534 0.4043 0.3821 0.097 Uiso calc R 1 . .
C C7 0.6661(3) 0.25586(19) -0.21644(18) 0.0385(4) Uani d . 1 . .
H H7 0.7421 0.1646 -0.2069 0.046 Uiso calc R 1 . .
C C8 0.8085(3) 0.3540(2) -0.1736(2) 0.0548(6) Uani d . 1 . .
H H8A 0.7330 0.4433 -0.1790 0.082 Uiso calc R 1 . .
H H8B 0.9383 0.3518 -0.2216 0.082 Uiso calc R 1 . .
H H8C 0.8445 0.3291 -0.0929 0.082 Uiso calc R 1 . .
C C9 0.6110(4) 0.2857(3) -0.34475(19) 0.0578(6) Uani d . 1 . .
H H9A 0.5186 0.2223 -0.3678 0.087 Uiso calc R 1 . .
H H9B 0.7412 0.2783 -0.3926 0.087 Uiso calc R 1 . .
H H9C 0.5383 0.3754 -0.3554 0.087 Uiso calc R 1 . .

loop_
_atom_site_aniso_label
_atom_site_aniso_U_11
_atom_site_aniso_U_22
_atom_site_aniso_U_33
_atom_site_aniso_U_12
_atom_site_aniso_U_13
_atom_site_aniso_U_23
Cl1 0.0475(3) 0.0492(3) 0.0417(3) -0.0200(2) 0.0034(2) -0.0139(2)
Cl2 0.0460(3) 0.0349(3) 0.0946(5) 0.0039(2) -0.0206(3) -0.0090(3)
N1 0.0315(8) 0.0292(8) 0.0316(8) -0.0018(6) -0.0026(6) -0.0046(6)
N2 0.0298(8) 0.0272(7) 0.0345(8) -0.0060(6) -0.0002(6) -0.0043(6)
O1 0.0714(10) 0.0555(9) 0.0375(8) -0.0341(8) 0.0079(7) -0.0129(7)
C1 0.0317(10) 0.0387(10) 0.0336(10) -0.0049(8) -0.0013(8) -0.0051(8)
C2 0.0328(10) 0.0309(9) 0.0319(10) -0.0050(7) -0.0029(8) -0.0031(7)
C3 0.0337(10) 0.0371(10) 0.0358(10) -0.0044(8) -0.0030(8) -0.0010(8)
C4 0.0432(11) 0.0474(11) 0.0284(10) -0.0070(9) 0.0023(8) -0.0065(8)
C5 0.0689(16) 0.0640(15) 0.0370(12) 0.0020(12) -0.0064(11) 0.0072(10)
C6 0.0913(19) 0.0615(15) 0.0450(13) -0.0129(13) -0.0062(13) -0.0226(11)
C7 0.0317(10) 0.0351(10) 0.0479(12) -0.0020(8) 0.0083(8) -0.0046(9)
C8 0.0344(11) 0.0639(15) 0.0677(15) -0.0160(10) 0.0017(10) 0.0003(12)
C9 0.0636(15) 0.0685(15) 0.0427(13) -0.0159(12) 0.0136(11) -0.0068(11)

loop_
_atom_type_symbol
_atom_type_description
_atom_type_scat_dispersion_real
_atom_type_scat_dispersion_imag
_atom_type_scat_source
C C 0.0033 0.0016 'International Tables Vol C Tables 4.2.6.8 and 6.1.1.4'
H H 0.0000 0.0000 'International Tables Vol C Tables 4.2.6.8 and 6.1.1.4'
O O 0.0106 0.0060 'International Tables Vol C Tables 4.2.6.8 and 6.1.1.4'
N N 0.0061 0.0033 'International Tables Vol C Tables 4.2.6.8 and 6.1.1.4'
Cl Cl 0.1484 0.1585 'International Tables Vol C Tables 4.2.6.8 and 6.1.1.4'

loop_
_geom_angle_atom_site_label_1
_geom_angle_atom_site_label_2
_geom_angle_atom_site_label_3
_geom_angle_site_symmetry_1
_geom_angle_site_symmetry_3
_geom_angle
_geom_angle_publ_flag
C1 N1 C4 . . 116.24(14) ?
C1 N1 H1A . . 108.2 ?
C4 N1 H1A . . 108.2 ?
C1 N1 H1B . . 108.2 ?
C4 N1 H1B . . 108.2 ?
H1A N1 H1B . . 107.4 ?
C3 N2 C7 . . 115.27(14) ?
C3 N2 H2A . . 108.5 ?
C7 N2 H2A . . 108.5 ?
C3 N2 H2B . . 108.5 ?
C7 N2 H2B . . 108.5 ?
H2A N2 H2B . . 107.5 ?
C2 O1 H1 . . 109.5 ?
N1 C1 C2 . . 110.12(14) ?
N1 C1 H1C . . 109.6 ?
C2 C1 H1C . . 109.6 ?
N1 C1 H1D . . 109.6 ?
C2 C1 H1D . . 109.6 ?
H1C C1 H1D . . 108.1 ?
O1 C2 C3 . . 113.58(15) ?
O1 C2 C1 . . 105.22(14) ?
C3 C2 C1 . . 108.81(14) ?
O1 C2 H2 . . 109.7 ?
C3 C2 H2 . . 109.7 ?
C1 C2 H2 . . 109.7 ?
N2 C3 C2 . . 112.00(14) ?
N2 C3 H3A . . 109.2 ?
C2 C3 H3A . . 109.2 ?
N2 C3 H3B . . 109.2 ?
C2 C3 H3B . . 109.2 ?
H3A C3 H3B . . 107.9 ?
N1 C4 C5 . . 110.60(16) ?
N1 C4 C6 . . 110.44(16) ?
C5 C4 C6 . . 113.51(19) ?
N1 C4 H4 . . 107.3 ?
C5 C4 H4 . . 107.3 ?
C6 C4 H4 . . 107.3 ?
C4 C5 H5A . . 109.5 ?
C4 C5 H5B . . 109.5 ?
H5A C5 H5B . . 109.5 ?
C4 C5 H5C . . 109.5 ?
H5A C5 H5C . . 109.5 ?
H5B C5 H5C . . 109.5 ?
C4 C6 H6A . . 109.5 ?
C4 C6 H6B . . 109.5 ?
H6A C6 H6B . . 109.5 ?
C4 C6 H6C . . 109.5 ?
H6A C6 H6C . . 109.5 ?
H6B C6 H6C . . 109.5 ?
N2 C7 C9 . . 108.02(16) ?
N2 C7 C8 . . 110.37(16) ?
C9 C7 C8 . . 112.24(18) ?
N2 C7 H7 . . 108.7 ?
C9 C7 H7 . . 108.7 ?
C8 C7 H7 . . 108.7 ?
C7 C8 H8A . . 109.5 ?
C7 C8 H8B . . 109.5 ?
H8A C8 H8B . . 109.5 ?
C7 C8 H8C . . 109.5 ?
H8A C8 H8C . . 109.5 ?
H8B C8 H8C . . 109.5 ?
C7 C9 H9A . . 109.5 ?
C7 C9 H9B . . 109.5 ?
H9A C9 H9B . . 109.5 ?
C7 C9 H9C . . 109.5 ?
H9A C9 H9C . . 109.5 ?
H9B C9 H9C . . 109.5 ?

loop_
_geom_bond_atom_site_label_1
_geom_bond_atom_site_label_2
_geom_bond_site_symmetry_2
_geom_bond_distance
_geom_bond_publ_flag
N1 C1 . 1.483(2) ?
N1 C4 . 1.510(2) ?
N1 H1A . 0.9000 ?
N1 H1B . 0.9000 ?
N2 C3 . 1.483(2) ?
N2 C7 . 1.509(2) ?
N2 H2A . 0.9000 ?
N2 H2B . 0.9000 ?
O1 C2 . 1.421(2) ?
O1 H1 . 0.8200 ?
C1 C2 . 1.514(2) ?
C1 H1C . 0.9700 ?
C1 H1D . 0.9700 ?
C2 C3 . 1.513(2) ?
C2 H2 . 0.9800 ?
C3 H3A . 0.9700 ?
C3 H3B . 0.9700 ?
C4 C5 . 1.511(3) ?
C4 C6 . 1.513(3) ?
C4 H4 . 0.9800 ?
C5 H5A . 0.9600 ?
C5 H5B . 0.9600 ?
C5 H5C . 0.9600 ?
C6 H6A . 0.9600 ?
C6 H6B . 0.9600 ?
C6 H6C . 0.9600 ?
C7 C9 . 1.510(3) ?
C7 C8 . 1.512(3) ?
C7 H7 . 0.9800 ?
C8 H8A . 0.9600 ?
C8 H8B . 0.9600 ?
C8 H8C . 0.9600 ?
C9 H9A . 0.9600 ?
C9 H9B . 0.9600 ?
C9 H9C . 0.9600 ?

loop_
_geom_hbond_atom_site_label_D
_geom_hbond_atom_site_label_H
_geom_hbond_atom_site_label_A
_geom_hbond_site_symmetry_A
_geom_hbond_distance_DH
_geom_hbond_distance_HA
_geom_hbond_distance_DA
_geom_hbond_angle_DHA
O1 H1 Cl1 1_554 0.82 2.33 3.1445(15) 171.5
N2 H2B Cl1 1_554 0.90 2.24 3.1336(15) 173.2
N2 H2A Cl2 2_665 0.90 2.22 3.1130(15) 171.7
N1 H1B Cl2 1_455 0.90 2.20 3.0920(15) 173.5
N1 H1A Cl1 2_556 0.90 2.38 3.2119(16) 154.0

loop_
_geom_torsion_atom_site_label_1
_geom_torsion_atom_site_label_2
_geom_torsion_atom_site_label_3
_geom_torsion_atom_site_label_4
_geom_torsion_site_symmetry_1
_geom_torsion_site_symmetry_2
_geom_torsion_site_symmetry_3
_geom_torsion_site_symmetry_4
_geom_torsion
_geom_torsion_publ_flag
C4 N1 C1 C2 . . . . 178.96(14) ?
N1 C1 C2 O1 . . . . -56.87(18) ?
N1 C1 C2 C3 . . . . -178.91(14) ?
C7 N2 C3 C2 . . . . -172.65(14) ?
O1 C2 C3 N2 . . . . 77.43(19) ?
C1 C2 C3 N2 . . . . -165.75(14) ?
C1 N1 C4 C5 . . . . -61.5(2) ?
C1 N1 C4 C6 . . . . 65.0(2) ?
C3 N2 C7 C9 . . . . 176.59(16) ?
C3 N2 C7 C8 . . . . -60.4(2) ?

loop_
_cod_related_entry_id
_cod_related_entry_database
_cod_related_entry_code
1 ChemSpider 24615685
